data_7026071
loop_
_publ_author_name
'Hartmann, Marco'
'Haji-Abdi, Abdishakur'
'Abersfelder, Kai'
'Haycock, Peter R.'
'White, Andrew J. P.'
'Scheschkewitz, David'

_publ_section_title
;
 Synthesis, characterisation and complexation of phosphino disilenes.
;
_journal_issue 39
_journal_name_full 'Dalton transactions (Cambridge, England : 2003)'
_journal_page_first 9288
_journal_page_last 9295
_journal_paper_doi 10.1039/c0dt00180e
_journal_volume 39
_journal_year 2010
_chemical_formula_moiety 'C75 H112 P2 Pd Si2, 1/2(C6 H14)'
_chemical_formula_sum 'C78 H119 P2 Pd Si2'
_chemical_formula_weight 1281.25
_chemical_name_systematic
;
?
;
_space_group_IT_number 14
_symmetry_cell_setting monoclinic
_symmetry_space_group_name_Hall '-P 2ybc'
_symmetry_space_group_name_H-M 'P 1 21/c 1'
_atom_sites_solution_hydrogens geom
_atom_sites_solution_primary direct
_atom_sites_solution_secondary difmap
_audit_creation_method SHELXL-97
_cell_angle_alpha 90.00
_cell_angle_beta 100.9683(3)
_cell_angle_gamma 90.00
_cell_formula_units_Z 4
_cell_length_a 19.87013(7)
_cell_length_b 14.06651(4)
_cell_length_c 27.06129(8)
_cell_measurement_reflns_used 59354
_cell_measurement_temperature 173
_cell_measurement_theta_max 72.4273
_cell_measurement_theta_min 2.2630
_cell_volume 7425.55(4)
_computing_cell_refinement 'CrysAlis RED, Oxford Diffraction Ltd'
_computing_data_collection 'CrysAlis CCD, Oxford Diffraction Ltd'
_computing_data_reduction 'CrysAlis RED, Oxford Diffraction Ltd'
_computing_molecular_graphics 'Bruker SHELXTL'
_computing_publication_material 'Bruker SHELXTL'
_computing_structure_refinement 'SHELXL-97 (Sheldrick, 1997)'
_computing_structure_solution 'SHELXS-97 (Sheldrick, 1990)'
_diffrn_ambient_temperature 173(2)
_diffrn_detector_area_resol_mean 8.2556
_diffrn_measured_fraction_theta_full 0.996
_diffrn_measured_fraction_theta_max 0.996
_diffrn_measurement_device_type 'OD Xcalibur PX Ultra'
_diffrn_measurement_method 'omega scans'
_diffrn_radiation_monochromator graphite
_diffrn_radiation_source 'Enhance Ultra (Cu) X-ray Source'
_diffrn_radiation_type CuK\a
_diffrn_radiation_wavelength 1.54184
_diffrn_reflns_av_R_equivalents 0.0257
_diffrn_reflns_av_sigmaI/netI 0.0164
_diffrn_reflns_limit_h_max 24
_diffrn_reflns_limit_h_min -24
_diffrn_reflns_limit_k_max 15
_diffrn_reflns_limit_k_min -17
_diffrn_reflns_limit_l_max 33
_diffrn_reflns_limit_l_min -31
_diffrn_reflns_number 90750
_diffrn_reflns_theta_full 72.58
_diffrn_reflns_theta_max 72.58
_diffrn_reflns_theta_min 2.26
_diffrn_standards_number 0
_exptl_absorpt_coefficient_mu 3.016
_exptl_absorpt_correction_T_max 0.770
_exptl_absorpt_correction_T_min 0.601
_exptl_absorpt_correction_type analytical
_exptl_absorpt_process_details
;
CrysAlisPro, Oxford Diffraction Ltd.,
Version 1.171.33.55 (release 05-01-2010 CrysAlis171 .NET)
(compiled Jan 5 2010,16:28:46)
Analytical numeric absorption correction using a multifaceted crystal
model based on expressions derived by R.C. Clark & J.S. Reid.
(Clark, R. C. & Reid, J. S. (1995). Acta Cryst. A51, 887-897)
;
_exptl_crystal_colour Orange/red
_exptl_crystal_density_diffrn 1.146
_exptl_crystal_density_method 'not measured'
_exptl_crystal_description blocks
_exptl_crystal_F_000 2764
_exptl_crystal_size_max 0.26
_exptl_crystal_size_mid 0.21
_exptl_crystal_size_min 0.10
_refine_diff_density_max 0.340
_refine_diff_density_min -0.422
_refine_diff_density_rms 0.045
_refine_ls_extinction_coef 0.000234(18)
_refine_ls_extinction_expression Fc^*^=kFc[1+0.001xFc^2^\l^3^/sin(2\q)]^-1/4^
_refine_ls_extinction_method SHELXL
_refine_ls_goodness_of_fit_ref 1.061
_refine_ls_hydrogen_treatment constr
_refine_ls_matrix_type full
_refine_ls_number_parameters 771
_refine_ls_number_reflns 14685
_refine_ls_number_restraints 97
_refine_ls_restrained_S_all 1.063
_refine_ls_R_factor_all 0.0290
_refine_ls_R_factor_gt 0.0268
_refine_ls_shift/su_max 0.002
_refine_ls_shift/su_mean 0.000
_refine_ls_structure_factor_coef Fsqd
_refine_ls_weighting_details 'calc w=1/[\s^2^(Fo^2^)+(0.0412P)^2^+2.1811P] where P=(Fo^2^+2Fc^2^)/3'
_refine_ls_weighting_scheme calc
_refine_ls_wR_factor_gt 0.0704
_refine_ls_wR_factor_ref 0.0714
_reflns_number_gt 13722
_reflns_number_total 14685
_reflns_threshold_expression >2sigma(I)
_cod_data_source_file c0dt00180e.txt
_cod_data_source_block 5a
_cod_depositor_comments
;
The following automatic conversions were performed:

'_symmetry_cell_setting' value 'Monoclinic' changed to 'monoclinic'
according to /home/saulius/struct/CIF-dictionaries/cif_core.dic
dictionary named 'cif_core.dic' version 2.4.2 from 2011-04-26.

Automatic conversion script
Id: cif_fix_values 1891 2012-01-12 08:04:46Z andrius 
;
_cod_original_sg_symbol_H-M P2(1)/c
_cod_database_code 7026071

loop_
_symmetry_equiv_pos_as_xyz
'x, y, z'
'-x, y+1/2, -z+1/2'
'-x, -y, -z'
'x, -y-1/2, z-1/2'

loop_
_atom_site_label
_atom_site_type_symbol
_atom_site_fract_x
_atom_site_fract_y
_atom_site_fract_z
_atom_site_U_iso_or_equiv
_atom_site_adp_type
_atom_site_occupancy
_atom_site_symmetry_multiplicity
_atom_site_calc_flag
_atom_site_refinement_flags
_atom_site_disorder_assembly
_atom_site_disorder_group
Pd Pd 0.258382(5) 0.359771(7) 0.341560(4) 0.02378(4) Uani 1 1 d . . .
Si1 Si 0.208567(18) 0.50904(3) 0.354635(13) 0.02192(8) Uani 1 1 d . . .
Si2 Si 0.292177(18) 0.50234(2) 0.308774(13) 0.02092(8) Uani 1 1 d . . .
P1 P 0.097730(18) 0.52108(3) 0.314422(13) 0.02627(8) Uani 1 1 d . . .
P2 P 0.259876(19) 0.18726(2) 0.326788(14) 0.02686(8) Uani 1 1 d . . .
C1 C 0.22431(7) 0.54465(10) 0.42417(5) 0.0243(3) Uani 1 1 d . . .
C2 C 0.24775(9) 0.63571(10) 0.44212(6) 0.0300(3) Uani 1 1 d . . .
C3 C 0.25933(10) 0.65524(11) 0.49351(6) 0.0361(4) Uani 1 1 d . . .
H3A H 0.2745 0.7170 0.5047 0.043 Uiso 1 1 calc R . .
C4 C 0.24954(9) 0.58778(11) 0.52896(6) 0.0348(3) Uani 1 1 d . . .
C5 C 0.22552(8) 0.49981(11) 0.51124(6) 0.0303(3) Uani 1 1 d . . .
H5A H 0.2176 0.4530 0.5348 0.036 Uiso 1 1 calc R . .
C6 C 0.21236(7) 0.47658(10) 0.46020(5) 0.0246(3) Uani 1 1 d . . .
C7 C 0.26102(10) 0.71674(11) 0.40797(6) 0.0397(4) Uani 1 1 d . . .
H7A H 0.2565 0.6909 0.3731 0.048 Uiso 1 1 calc R . .
C8 C 0.20702(14) 0.79487(13) 0.40696(8) 0.0582(6) Uani 1 1 d . . .
H8A H 0.1611 0.7674 0.3967 0.087 Uiso 1 1 calc R . .
H8B H 0.2140 0.8443 0.3829 0.087 Uiso 1 1 calc R . .
H8C H 0.2114 0.8229 0.4406 0.087 Uiso 1 1 calc R . .
C9 C 0.33341(13) 0.75681(14) 0.42372(7) 0.0552(5) Uani 1 1 d . . .
H9A H 0.3669 0.7056 0.4241 0.083 Uiso 1 1 calc R . .
H9B H 0.3386 0.7846 0.4574 0.083 Uiso 1 1 calc R . .
H9C H 0.3411 0.8059 0.3997 0.083 Uiso 1 1 calc R . .
C10 C 0.26620(11) 0.60741(13) 0.58506(6) 0.0459(4) Uani 1 1 d . . .
H10A H 0.2522 0.5501 0.6025 0.055 Uiso 1 1 calc R . .
C11 C 0.22646(11) 0.69138(15) 0.59976(7) 0.0524(5) Uani 1 1 d . . .
H11A H 0.1773 0.6812 0.5876 0.079 Uiso 1 1 calc R . .
H11B H 0.2409 0.7495 0.5847 0.079 Uiso 1 1 calc R . .
H11C H 0.2355 0.6977 0.6365 0.079 Uiso 1 1 calc R . .
C12 C 0.34261(13) 0.62102(18) 0.60340(8) 0.0647(6) Uani 1 1 d . . .
H12A H 0.3517 0.6336 0.6397 0.097 Uiso 1 1 calc R . .
H12B H 0.3585 0.6750 0.5858 0.097 Uiso 1 1 calc R . .
H12C H 0.3670 0.5633 0.5966 0.097 Uiso 1 1 calc R . .
C13 C 0.18883(8) 0.37462(10) 0.44788(5) 0.0286(3) Uani 1 1 d . . .
H13A H 0.1748 0.3690 0.4105 0.034 Uiso 1 1 calc R . .
C14 C 0.12742(9) 0.34648(13) 0.47144(7) 0.0404(4) Uani 1 1 d . . .
H14A H 0.1144 0.2806 0.4624 0.061 Uiso 1 1 calc R . .
H14B H 0.0887 0.3887 0.4588 0.061 Uiso 1 1 calc R . .
H14C H 0.1399 0.3521 0.5081 0.061 Uiso 1 1 calc R . .
C15 C 0.24836(9) 0.30649(11) 0.46506(6) 0.0380(4) Uani 1 1 d . . .
H15A H 0.2873 0.3251 0.4498 0.057 Uiso 1 1 calc R . .
H15B H 0.2342 0.2417 0.4546 0.057 Uiso 1 1 calc R . .
H15C H 0.2618 0.3089 0.5018 0.057 Uiso 1 1 calc R . .
C16 C 0.37212(7) 0.57077(10) 0.33884(5) 0.0251(3) Uani 1 1 d . . .
C17 C 0.42024(8) 0.53808(11) 0.38083(5) 0.0295(3) Uani 1 1 d . . .
C18 C 0.47893(8) 0.59158(12) 0.39876(6) 0.0354(3) Uani 1 1 d . . .
H18A H 0.5111 0.5684 0.4267 0.042 Uiso 1 1 calc R . .
C19 C 0.49204(8) 0.67772(13) 0.37709(6) 0.0360(4) Uani 1 1 d . . .
C20 C 0.44416(8) 0.71006(11) 0.33655(6) 0.0331(3) Uani 1 1 d . . .
H20A H 0.4522 0.7688 0.3213 0.040 Uiso 1 1 calc R . .
C21 C 0.38466(8) 0.65953(11) 0.31728(5) 0.0276(3) Uani 1 1 d . . .
C22 C 0.41040(8) 0.44757(12) 0.40952(6) 0.0353(3) Uani 1 1 d . . .
H22A H 0.3678 0.4157 0.3914 0.042 Uiso 1 1 calc R . .
C23 C 0.39982(9) 0.47133(14) 0.46266(6) 0.0416(4) Uani 1 1 d . . .
H23A H 0.3617 0.5163 0.4607 0.062 Uiso 1 1 calc R . .
H23B H 0.4417 0.4999 0.4819 0.062 Uiso 1 1 calc R . .
H23C H 0.3892 0.4130 0.4795 0.062 Uiso 1 1 calc R . .
C24 C 0.46973(11) 0.37736(13) 0.41176(7) 0.0460(4) Uani 1 1 d . . .
H24A H 0.4760 0.3627 0.3775 0.069 Uiso 1 1 calc R . .
H24B H 0.4594 0.3187 0.4284 0.069 Uiso 1 1 calc R . .
H24C H 0.5119 0.4057 0.4308 0.069 Uiso 1 1 calc R . .
C25 C 0.55603(10) 0.73450(14) 0.39793(6) 0.0462(5) Uani 1 1 d . . .
H25A H 0.5568 0.7911 0.3757 0.055 Uiso 1 1 calc R . .
C26 C 0.55423(11) 0.77072(14) 0.45057(7) 0.0511(5) Uani 1 1 d . . .
H26A H 0.5120 0.8071 0.4500 0.077 Uiso 1 1 calc R . .
H26B H 0.5940 0.8118 0.4621 0.077 Uiso 1 1 calc R . .
H26C H 0.5555 0.7167 0.4736 0.077 Uiso 1 1 calc R . .
C27 C 0.62098(11) 0.6777(2) 0.39741(9) 0.0701(7) Uani 1 1 d . . .
H27A H 0.6210 0.6551 0.3632 0.105 Uiso 1 1 calc R . .
H27B H 0.6226 0.6231 0.4201 0.105 Uiso 1 1 calc R . .
H27C H 0.6611 0.7182 0.4086 0.105 Uiso 1 1 calc R . .
C28 C 0.33620(8) 0.70325(10) 0.27241(6) 0.0299(3) Uani 1 1 d . . .
H28A H 0.2943 0.6624 0.2652 0.036 Uiso 1 1 calc R . .
C29 C 0.31298(10) 0.80409(12) 0.28287(7) 0.0416(4) Uani 1 1 d . . .
H29A H 0.2925 0.8035 0.3131 0.062 Uiso 1 1 calc R . .
H29B H 0.2790 0.8263 0.2541 0.062 Uiso 1 1 calc R . .
H29C H 0.3526 0.8469 0.2881 0.062 Uiso 1 1 calc R . .
C30 C 0.36837(9) 0.70324(12) 0.22521(6) 0.0369(3) Uani 1 1 d . . .
H30A H 0.3831 0.6386 0.2188 0.055 Uiso 1 1 calc R . .
H30B H 0.4081 0.7459 0.2304 0.055 Uiso 1 1 calc R . .
H30C H 0.3345 0.7252 0.1963 0.055 Uiso 1 1 calc R . .
C31 C 0.29674(7) 0.48480(9) 0.23915(5) 0.0228(3) Uani 1 1 d . . .
C32 C 0.35807(7) 0.44753(10) 0.22759(5) 0.0257(3) Uani 1 1 d . . .
C33 C 0.36719(8) 0.44593(11) 0.17754(5) 0.0295(3) Uani 1 1 d . . .
H33A H 0.4090 0.4220 0.1704 0.035 Uiso 1 1 calc R . .
C34 C 0.31759(8) 0.47786(11) 0.13814(5) 0.0301(3) Uani 1 1 d . . .
C35 C 0.25630(8) 0.50999(11) 0.14947(5) 0.0295(3) Uani 1 1 d . . .
H35A H 0.2209 0.5303 0.1228 0.035 Uiso 1 1 calc R . .
C36 C 0.24484(7) 0.51356(10) 0.19866(5) 0.0248(3) Uani 1 1 d . . .
C37 C 0.41583(8) 0.40575(11) 0.26678(6) 0.0311(3) Uani 1 1 d . . .
H37A H 0.4009 0.4074 0.3000 0.037 Uiso 1 1 calc R . .
C38 C 0.48244(8) 0.46290(15) 0.27200(7) 0.0438(4) Uani 1 1 d . . .
H38A H 0.4736 0.5293 0.2798 0.066 Uiso 1 1 calc R . .
H38B H 0.4995 0.4600 0.2403 0.066 Uiso 1 1 calc R . .
H38C H 0.5168 0.4360 0.2992 0.066 Uiso 1 1 calc R . .
C39 C 0.42828(10) 0.30159(13) 0.25460(7) 0.0421(4) Uani 1 1 d . . .
H39A H 0.3852 0.2660 0.2514 0.063 Uiso 1 1 calc R . .
H39B H 0.4624 0.2741 0.2818 0.063 Uiso 1 1 calc R . .
H39C H 0.4451 0.2980 0.2229 0.063 Uiso 1 1 calc R . .
C40 C 0.33017(10) 0.47855(13) 0.08443(6) 0.0398(4) Uani 1 1 d . . .
H40A H 0.3733 0.4421 0.0842 0.048 Uiso 1 1 calc R . .
C41 C 0.34160(15) 0.57940(16) 0.06760(9) 0.0658(7) Uani 1 1 d . . .
H41A H 0.3496 0.5784 0.0330 0.099 Uiso 1 1 calc R . .
H41B H 0.3816 0.6068 0.0899 0.099 Uiso 1 1 calc R . .
H41C H 0.3010 0.6180 0.0691 0.099 Uiso 1 1 calc R . .
C42 C 0.27311(13) 0.4295(2) 0.04815(7) 0.0667(6) Uani 1 1 d . . .
H42A H 0.2832 0.4315 0.0141 0.100 Uiso 1 1 calc R . .
H42B H 0.2296 0.4621 0.0485 0.100 Uiso 1 1 calc R . .
H42C H 0.2696 0.3632 0.0585 0.100 Uiso 1 1 calc R . .
C43 C 0.17438(7) 0.54459(11) 0.20582(5) 0.0286(3) Uani 1 1 d . . .
H43A H 0.1765 0.5540 0.2427 0.034 Uiso 1 1 calc R . .
C44 C 0.15080(9) 0.63832(12) 0.17954(7) 0.0386(4) Uani 1 1 d . . .
H44A H 0.1847 0.6879 0.1912 0.058 Uiso 1 1 calc R . .
H44B H 0.1065 0.6567 0.1875 0.058 Uiso 1 1 calc R . .
H44C H 0.1460 0.6304 0.1431 0.058 Uiso 1 1 calc R . .
C45 C 0.12255(8) 0.46541(14) 0.18852(7) 0.0421(4) Uani 1 1 d . . .
H45A H 0.1387 0.4061 0.2058 0.063 Uiso 1 1 calc R . .
H45B H 0.1176 0.4566 0.1521 0.063 Uiso 1 1 calc R . .
H45C H 0.0781 0.4828 0.1966 0.063 Uiso 1 1 calc R . .
C46 C 0.08275(8) 0.65017(11) 0.30404(6) 0.0302(3) Uani 1 1 d . . .
C47 C 0.13192(9) 0.71181(11) 0.29249(6) 0.0359(3) Uani 1 1 d . . .
H47A H 0.1773 0.6894 0.2938 0.043 Uiso 1 1 calc R . .
C48 C 0.11625(10) 0.80590(12) 0.27902(7) 0.0422(4) Uani 1 1 d . . .
H48A H 0.1508 0.8466 0.2711 0.051 Uiso 1 1 calc R . .
C49 C 0.05098(11) 0.84025(13) 0.27718(7) 0.0455(4) Uani 1 1 d . . .
H49A H 0.0403 0.9046 0.2684 0.055 Uiso 1 1 calc R . .
C50 C 0.00143(10) 0.78005(15) 0.28825(8) 0.0537(5) Uani 1 1 d . . .
H50A H -0.0438 0.8032 0.2869 0.064 Uiso 1 1 calc R . .
C51 C 0.01650(9) 0.68600(14) 0.30131(7) 0.0439(4) Uani 1 1 d . . .
H51A H -0.0186 0.6454 0.3085 0.053 Uiso 1 1 calc R . .
C52 C 0.04524(8) 0.49831(11) 0.36235(6) 0.0305(3) Uani 1 1 d . . .
C53 C 0.04160(9) 0.55881(13) 0.40278(6) 0.0370(3) Uani 1 1 d . . .
H53A H 0.0712 0.6123 0.4090 0.044 Uiso 1 1 calc R . .
C54 C -0.00510(10) 0.54110(15) 0.43389(7) 0.0461(4) Uani 1 1 d . . .
H54A H -0.0078 0.5833 0.4609 0.055 Uiso 1 1 calc R . .
C55 C -0.04781(9) 0.46247(16) 0.42596(7) 0.0485(4) Uani 1 1 d . . .
H55A H -0.0799 0.4510 0.4472 0.058 Uiso 1 1 calc R . .
C56 C -0.04346(9) 0.40104(15) 0.38708(7) 0.0476(4) Uani 1 1 d . . .
H56A H -0.0719 0.3462 0.3820 0.057 Uiso 1 1 calc R . .
C57 C 0.00249(9) 0.41912(13) 0.35521(6) 0.0384(4) Uani 1 1 d . . .
H57A H 0.0047 0.3768 0.3282 0.046 Uiso 1 1 calc R . .
C58 C 0.18344(8) 0.14856(11) 0.35166(6) 0.0326(3) Uani 1 1 d . . .
H58A H 0.1898 0.1772 0.3861 0.039 Uiso 1 1 calc R . .
C59 C 0.11727(8) 0.19430(12) 0.32248(7) 0.0388(4) Uani 1 1 d . . .
H59A H 0.1246 0.2634 0.3191 0.047 Uiso 1 1 calc R . .
H59B H 0.1062 0.1667 0.2882 0.047 Uiso 1 1 calc R . .
C60 C 0.05760(9) 0.17835(14) 0.34902(8) 0.0482(4) Uani 1 1 d . . .
H60A H 0.0152 0.2032 0.3277 0.058 Uiso 1 1 calc R . .
H60B H 0.0657 0.2143 0.3811 0.058 Uiso 1 1 calc R . .
C61 C 0.04779(10) 0.07406(15) 0.35997(9) 0.0535(5) Uani 1 1 d . . .
H61A H 0.0115 0.0678 0.3803 0.064 Uiso 1 1 calc R . .
H61B H 0.0323 0.0399 0.3278 0.064 Uiso 1 1 calc R . .
C62 C 0.11279(11) 0.02851(14) 0.38799(9) 0.0526(5) Uani 1 1 d . . .
H62A H 0.1050 -0.0404 0.3919 0.063 Uiso 1 1 calc R . .
H62B H 0.1250 0.0567 0.4220 0.063 Uiso 1 1 calc R . .
C63 C 0.17239(10) 0.04282(12) 0.35989(8) 0.0445(4) Uani 1 1 d . . .
H63A H 0.2148 0.0148 0.3797 0.053 Uiso 1 1 calc R . .
H63B H 0.1620 0.0099 0.3270 0.053 Uiso 1 1 calc R . .
C64 C 0.32791(8) 0.10324(10) 0.35738(6) 0.0304(3) Uani 1 1 d . . .
H64A H 0.3110 0.0370 0.3492 0.036 Uiso 1 1 calc R . .
C65 C 0.34167(9) 0.11455(12) 0.41468(6) 0.0351(3) Uani 1 1 d . . .
H65A H 0.2985 0.1043 0.4271 0.042 Uiso 1 1 calc R . .
H65B H 0.3575 0.1802 0.4236 0.042 Uiso 1 1 calc R . .
C66 C 0.39585(9) 0.04393(13) 0.44036(7) 0.0415(4) Uani 1 1 d . . .
H66A H 0.4045 0.0545 0.4772 0.050 Uiso 1 1 calc R . .
H66B H 0.3784 -0.0217 0.4338 0.050 Uiso 1 1 calc R . .
C67 C 0.46233(10) 0.05494(15) 0.42126(8) 0.0492(4) Uani 1 1 d . . .
H67A H 0.4953 0.0058 0.4368 0.059 Uiso 1 1 calc R . .
H67B H 0.4825 0.1181 0.4311 0.059 Uiso 1 1 calc R . .
C68 C 0.45013(10) 0.04521(17) 0.36447(8) 0.0546(5) Uani 1 1 d . . .
H68A H 0.4352 -0.0205 0.3549 0.065 Uiso 1 1 calc R . .
H68B H 0.4936 0.0570 0.3527 0.065 Uiso 1 1 calc R . .
C69 C 0.39555(10) 0.11522(15) 0.33863(7) 0.0442(4) Uani 1 1 d . . .
H69A H 0.3874 0.1048 0.3018 0.053 Uiso 1 1 calc R . .
H69B H 0.4125 0.1810 0.3454 0.053 Uiso 1 1 calc R . .
C70 C 0.24931(9) 0.15459(12) 0.25924(6) 0.0364(3) Uani 1 1 d . . .
H70A H 0.2969 0.1532 0.2523 0.044 Uiso 1 1 calc R . .
C71 C 0.22000(11) 0.05640(12) 0.24376(7) 0.0440(4) Uani 1 1 d . . .
H71A H 0.2473 0.0075 0.2650 0.053 Uiso 1 1 calc R . .
H71B H 0.1723 0.0527 0.2494 0.053 Uiso 1 1 calc R . .
C72 C 0.22090(15) 0.03611(17) 0.18854(8) 0.0641(6) Uani 1 1 d . . .
H72A H 0.2690 0.0304 0.1840 0.077 Uiso 1 1 calc R . .
H72B H 0.1978 -0.0254 0.1790 0.077 Uiso 1 1 calc R . .
C73 C 0.18573(15) 0.11290(19) 0.15426(8) 0.0670(6) Uani 1 1 d . . .
H73A H 0.1360 0.1114 0.1545 0.080 Uiso 1 1 calc R . .
H73B H 0.1918 0.0999 0.1194 0.080 Uiso 1 1 calc R . .
C74 C 0.21333(12) 0.21144(16) 0.16966(7) 0.0541(5) Uani 1 1 d . . .
H74A H 0.1851 0.2596 0.1485 0.065 Uiso 1 1 calc R . .
H74B H 0.2608 0.2168 0.1638 0.065 Uiso 1 1 calc R . .
C75 C 0.21272(11) 0.23170(13) 0.22473(6) 0.0434(4) Uani 1 1 d . . .
H75A H 0.1647 0.2365 0.2295 0.052 Uiso 1 1 calc R . .
H75B H 0.2353 0.2936 0.2341 0.052 Uiso 1 1 calc R . .
C81 C -0.0360(8) 0.2896(8) 0.0195(6) 0.116(5) Uiso 0.364(5) 1 d PDU A -1
H81A H -0.0783 0.2536 0.0077 0.174 Uiso 0.364(5) 1 calc PR A -1
H81B H -0.0272 0.2931 0.0563 0.174 Uiso 0.364(5) 1 calc PR A -1
H81C H 0.0024 0.2576 0.0085 0.174 Uiso 0.364(5) 1 calc PR A -1
C82 C -0.0437(7) 0.3878(8) -0.0020(6) 0.117(5) Uiso 0.364(5) 1 d PDU A -1
H82A H -0.0538 0.3826 -0.0392 0.140 Uiso 0.364(5) 1 calc PR A -1
H82B H -0.0840 0.4178 0.0083 0.140 Uiso 0.364(5) 1 calc PR A -1
C83 C 0.0150(6) 0.4513(7) 0.0123(5) 0.088(3) Uiso 0.364(5) 1 d PDU A -1
H83A H 0.0542 0.4237 -0.0004 0.106 Uiso 0.364(5) 1 calc PR A -1
H83B H 0.0274 0.4522 0.0495 0.106 Uiso 0.364(5) 1 calc PR A -1
C84 C 0.0063(5) 0.5512(6) -0.0055(4) 0.066(2) Uiso 0.364(5) 1 d PDU A -1
H84A H -0.0057 0.5512 -0.0428 0.079 Uiso 0.364(5) 1 calc PR A -1
H84B H -0.0327 0.5798 0.0072 0.079 Uiso 0.364(5) 1 calc PR A -1
C85 C 0.0672(6) 0.6114(6) 0.0102(5) 0.077(3) Uiso 0.364(5) 1 d PDU A -1
H85A H 0.1061 0.5813 -0.0019 0.092 Uiso 0.364(5) 1 calc PR A -1
H85B H 0.0785 0.6114 0.0475 0.092 Uiso 0.364(5) 1 calc PR A -1
C86 C 0.0623(6) 0.7117(6) -0.0071(5) 0.086(3) Uiso 0.364(5) 1 d PDU A -1
H86A H 0.1056 0.7445 0.0058 0.129 Uiso 0.364(5) 1 calc PR A -1
H86B H 0.0249 0.7435 0.0053 0.129 Uiso 0.364(5) 1 calc PR A -1
H86C H 0.0531 0.7133 -0.0440 0.129 Uiso 0.364(5) 1 calc PR A -1
C81' C 0.009(2) 0.301(2) 0.0617(13) 0.143(10) Uiso 0.136(5) 1 d PDU A -2
H81D H -0.0251 0.2507 0.0520 0.215 Uiso 0.136(5) 1 calc PR A -2
H81E H -0.0017 0.3366 0.0901 0.215 Uiso 0.136(5) 1 calc PR A -2
H81F H 0.0547 0.2717 0.0714 0.215 Uiso 0.136(5) 1 calc PR A -2
C82' C 0.009(2) 0.3641(17) 0.0194(12) 0.141(8) Uiso 0.136(5) 1 d PDU A -2
H82C H -0.0371 0.3931 0.0102 0.170 Uiso 0.136(5) 1 calc PR A -2
H82D H 0.0168 0.3260 -0.0097 0.170 Uiso 0.136(5) 1 calc PR A -2
C83' C 0.0599(15) 0.4407(15) 0.0279(12) 0.120(7) Uiso 0.136(5) 1 d PDU A -2
H83C H 0.0988 0.4229 0.0118 0.144 Uiso 0.136(5) 1 calc PR A -2
H83D H 0.0776 0.4464 0.0645 0.144 Uiso 0.136(5) 1 calc PR A -2
C84' C 0.0337(14) 0.5342(14) 0.0084(12) 0.103(7) Uiso 0.136(5) 1 d PDU A -2
H84C H -0.0025 0.5546 0.0267 0.123 Uiso 0.136(5) 1 calc PR A -2
H84D H 0.0123 0.5272 -0.0276 0.123 Uiso 0.136(5) 1 calc PR A -2
C85' C 0.0866(14) 0.6099(15) 0.0130(17) 0.107(8) Uiso 0.136(5) 1 d PDU A -2
H85C H 0.1202 0.6004 0.0446 0.128 Uiso 0.136(5) 1 calc PR A -2
H85D H 0.1114 0.6043 -0.0153 0.128 Uiso 0.136(5) 1 calc PR A -2
C86' C 0.0574(18) 0.7065(15) 0.0129(15) 0.118(8) Uiso 0.136(5) 1 d PDU A -2
H86D H 0.0944 0.7536 0.0163 0.177 Uiso 0.136(5) 1 calc PR A -2
H86E H 0.0333 0.7129 0.0412 0.177 Uiso 0.136(5) 1 calc PR A -2
H86F H 0.0251 0.7172 -0.0188 0.177 Uiso 0.136(5) 1 calc PR A -2

loop_
_atom_site_aniso_label
_atom_site_aniso_U_11
_atom_site_aniso_U_22
_atom_site_aniso_U_33
_atom_site_aniso_U_23
_atom_site_aniso_U_13
_atom_site_aniso_U_12
Pd 0.02923(6) 0.01776(6) 0.02490(6) -0.00036(3) 0.00659(4) 0.00018(3)
Si1 0.02398(17) 0.02072(17) 0.02245(17) -0.00027(13) 0.00793(13) 0.00099(13)
Si2 0.02166(17) 0.02196(17) 0.01971(16) 0.00089(13) 0.00534(13) -0.00092(13)
P1 0.02523(17) 0.02968(18) 0.02477(17) -0.00090(13) 0.00700(13) 0.00140(13)
P2 0.03269(18) 0.01988(16) 0.02791(17) -0.00199(13) 0.00553(14) 0.00035(13)
C1 0.0269(7) 0.0225(6) 0.0252(6) -0.0001(5) 0.0090(5) 0.0011(5)
C2 0.0407(8) 0.0224(7) 0.0297(7) -0.0021(5) 0.0142(6) -0.0010(6)
C3 0.0539(10) 0.0245(7) 0.0329(8) -0.0069(6) 0.0158(7) -0.0077(7)
C4 0.0499(9) 0.0300(8) 0.0274(7) -0.0047(6) 0.0145(7) -0.0050(7)
C5 0.0409(8) 0.0263(7) 0.0255(7) 0.0003(6) 0.0111(6) -0.0044(6)
C6 0.0271(7) 0.0234(7) 0.0247(6) -0.0016(5) 0.0081(5) -0.0004(5)
C7 0.0688(12) 0.0221(7) 0.0327(8) -0.0022(6) 0.0206(8) -0.0062(7)
C8 0.1049(18) 0.0280(9) 0.0456(10) 0.0036(8) 0.0242(11) 0.0122(10)
C9 0.0867(15) 0.0427(10) 0.0432(10) -0.0110(8) 0.0301(10) -0.0300(10)
C10 0.0774(13) 0.0352(9) 0.0276(8) -0.0076(7) 0.0165(8) -0.0139(9)
C11 0.0594(12) 0.0602(12) 0.0440(10) -0.0236(9) 0.0262(9) -0.0167(10)
C12 0.0746(15) 0.0716(14) 0.0428(11) -0.0182(10) -0.0023(10) 0.0143(12)
C13 0.0368(8) 0.0251(7) 0.0240(7) 0.0010(5) 0.0061(6) -0.0064(6)
C14 0.0416(9) 0.0429(9) 0.0378(9) 0.0026(7) 0.0103(7) -0.0151(7)
C15 0.0496(10) 0.0264(7) 0.0378(8) -0.0032(6) 0.0074(7) 0.0023(7)
C16 0.0268(7) 0.0262(7) 0.0226(6) 0.0005(5) 0.0053(5) -0.0036(5)
C17 0.0309(7) 0.0309(7) 0.0254(7) 0.0042(6) 0.0021(6) -0.0078(6)
C18 0.0340(8) 0.0423(9) 0.0264(7) 0.0077(6) -0.0031(6) -0.0128(7)
C19 0.0357(8) 0.0428(9) 0.0280(7) 0.0034(7) 0.0022(6) -0.0175(7)
C20 0.0382(8) 0.0331(8) 0.0281(7) 0.0055(6) 0.0064(6) -0.0112(6)
C21 0.0304(7) 0.0292(7) 0.0237(7) 0.0022(6) 0.0061(6) -0.0039(6)
C22 0.0342(8) 0.0358(8) 0.0311(7) 0.0110(6) -0.0061(6) -0.0111(6)
C23 0.0344(8) 0.0533(10) 0.0358(8) 0.0186(8) 0.0033(7) -0.0063(7)
C24 0.0548(11) 0.0388(9) 0.0405(9) 0.0071(7) -0.0011(8) -0.0008(8)
C25 0.0472(10) 0.0541(11) 0.0331(8) 0.0102(8) -0.0031(7) -0.0282(9)
C26 0.0631(12) 0.0430(10) 0.0420(9) 0.0014(8) -0.0027(8) -0.0221(9)
C27 0.0424(11) 0.105(2) 0.0636(13) -0.0183(13) 0.0116(10) -0.0330(12)
C28 0.0325(7) 0.0257(7) 0.0308(7) 0.0065(6) 0.0043(6) -0.0036(6)
C29 0.0489(10) 0.0296(8) 0.0460(9) 0.0055(7) 0.0087(8) 0.0018(7)
C30 0.0422(9) 0.0391(8) 0.0287(7) 0.0099(6) 0.0047(6) -0.0029(7)
C31 0.0245(6) 0.0228(6) 0.0220(6) 0.0000(5) 0.0066(5) -0.0007(5)
C32 0.0256(7) 0.0264(7) 0.0258(7) 0.0015(5) 0.0066(5) 0.0008(5)
C33 0.0317(7) 0.0300(7) 0.0293(7) 0.0008(6) 0.0123(6) 0.0060(6)
C34 0.0384(8) 0.0296(7) 0.0243(7) -0.0005(6) 0.0106(6) 0.0037(6)
C35 0.0324(7) 0.0340(8) 0.0218(6) 0.0012(6) 0.0043(6) 0.0034(6)
C36 0.0247(7) 0.0258(7) 0.0244(6) 0.0005(5) 0.0060(5) 0.0002(5)
C37 0.0270(7) 0.0401(8) 0.0279(7) 0.0061(6) 0.0095(6) 0.0078(6)
C38 0.0272(8) 0.0604(11) 0.0430(9) 0.0069(8) 0.0049(7) 0.0022(7)
C39 0.0438(9) 0.0429(9) 0.0421(9) 0.0110(7) 0.0143(7) 0.0162(8)
C40 0.0521(10) 0.0449(9) 0.0255(7) 0.0025(7) 0.0156(7) 0.0165(8)
C41 0.0998(18) 0.0556(12) 0.0557(12) 0.0188(10) 0.0498(13) 0.0226(12)
C42 0.0732(15) 0.0964(18) 0.0301(9) -0.0184(10) 0.0091(9) 0.0093(13)
C43 0.0249(7) 0.0364(8) 0.0250(7) 0.0045(6) 0.0060(5) 0.0033(6)
C44 0.0377(9) 0.0440(9) 0.0361(8) 0.0110(7) 0.0117(7) 0.0132(7)
C45 0.0277(8) 0.0507(10) 0.0474(10) 0.0028(8) 0.0058(7) -0.0049(7)
C46 0.0327(8) 0.0330(8) 0.0244(7) -0.0013(6) 0.0043(6) 0.0062(6)
C47 0.0384(8) 0.0313(8) 0.0393(8) 0.0027(6) 0.0102(7) 0.0076(6)
C48 0.0535(10) 0.0305(8) 0.0418(9) 0.0011(7) 0.0071(8) 0.0057(7)
C49 0.0591(11) 0.0312(8) 0.0410(9) -0.0031(7) -0.0038(8) 0.0159(8)
C50 0.0421(10) 0.0493(11) 0.0658(12) -0.0023(9) 0.0007(9) 0.0206(9)
C51 0.0325(8) 0.0459(10) 0.0527(10) 0.0025(8) 0.0062(7) 0.0097(7)
C52 0.0257(7) 0.0374(8) 0.0291(7) 0.0022(6) 0.0073(6) 0.0028(6)
C53 0.0361(8) 0.0445(9) 0.0326(8) -0.0023(7) 0.0122(6) 0.0000(7)
C54 0.0473(10) 0.0598(11) 0.0352(8) -0.0009(8) 0.0180(7) 0.0073(9)
C55 0.0346(9) 0.0712(13) 0.0443(10) 0.0119(9) 0.0188(7) 0.0017(9)
C56 0.0358(9) 0.0583(12) 0.0508(10) 0.0072(9) 0.0137(8) -0.0098(8)
C57 0.0347(8) 0.0429(9) 0.0386(8) 0.0002(7) 0.0093(7) -0.0037(7)
C58 0.0334(8) 0.0270(7) 0.0381(8) -0.0010(6) 0.0087(6) 0.0001(6)
C59 0.0334(8) 0.0337(8) 0.0478(9) -0.0013(7) 0.0041(7) -0.0013(7)
C60 0.0344(9) 0.0470(10) 0.0630(12) -0.0088(9) 0.0085(8) -0.0004(8)
C61 0.0399(10) 0.0505(11) 0.0734(13) -0.0075(10) 0.0190(9) -0.0105(8)
C62 0.0504(11) 0.0426(10) 0.0700(13) 0.0111(9) 0.0242(10) -0.0054(8)
C63 0.0440(10) 0.0281(8) 0.0651(12) 0.0030(8) 0.0196(9) -0.0030(7)
C64 0.0353(8) 0.0232(7) 0.0338(7) -0.0008(6) 0.0093(6) 0.0035(6)
C65 0.0384(8) 0.0336(8) 0.0343(8) 0.0017(6) 0.0094(6) 0.0060(7)
C66 0.0439(9) 0.0378(9) 0.0413(9) 0.0055(7) 0.0041(7) 0.0077(7)
C67 0.0392(9) 0.0530(11) 0.0533(11) 0.0033(9) 0.0038(8) 0.0125(8)
C68 0.0428(10) 0.0686(13) 0.0549(11) -0.0021(10) 0.0161(9) 0.0174(9)
C69 0.0410(9) 0.0547(10) 0.0397(9) 0.0034(8) 0.0150(7) 0.0056(8)
C70 0.0439(9) 0.0346(8) 0.0313(8) -0.0033(6) 0.0087(7) 0.0023(7)
C71 0.0598(11) 0.0334(8) 0.0385(9) -0.0116(7) 0.0085(8) 0.0009(8)
C72 0.0929(18) 0.0557(12) 0.0428(11) -0.0212(9) 0.0107(11) 0.0078(12)
C73 0.0863(17) 0.0769(15) 0.0340(10) -0.0196(10) 0.0016(10) 0.0123(13)
C74 0.0655(13) 0.0640(13) 0.0322(9) 0.0022(9) 0.0080(8) 0.0122(10)
C75 0.0560(11) 0.0392(9) 0.0331(8) 0.0000(7) 0.0039(7) 0.0047(8)

loop_
_atom_type_symbol
_atom_type_description
_atom_type_scat_dispersion_real
_atom_type_scat_dispersion_imag
_atom_type_scat_source
C C 0.0181 0.0091 'International Tables Vol C Tables 4.2.6.8 and 6.1.1.4'
H H 0.0000 0.0000 'International Tables Vol C Tables 4.2.6.8 and 6.1.1.4'
Si Si 0.2541 0.3302 'International Tables Vol C Tables 4.2.6.8 and 6.1.1.4'
P P 0.2955 0.4335 'International Tables Vol C Tables 4.2.6.8 and 6.1.1.4'
Pd Pd 0.1215 3.9337 'International Tables Vol C Tables 4.2.6.8 and 6.1.1.4'

loop_
_geom_angle_atom_site_label_1
_geom_angle_atom_site_label_2
_geom_angle_atom_site_label_3
_geom_angle
Si2 Pd Si1 57.142(12)
Si2 Pd P2 140.325(13)
Si1 Pd P2 156.049(13)
C1 Si1 Si2 123.48(5)
C1 Si1 P1 114.45(4)
Si2 Si1 P1 119.22(2)
C1 Si1 Pd 112.50(4)
Si2 Si1 Pd 60.671(13)
P1 Si1 Pd 112.843(17)
C16 Si2 C31 107.06(6)
C16 Si2 Si1 112.69(4)
C31 Si2 Si1 136.25(5)
C16 Si2 Pd 123.18(4)
C31 Si2 Pd 109.40(4)
Si1 Si2 Pd 62.187(13)
C52 P1 C46 100.44(7)
C52 P1 Si1 106.11(5)
C46 P1 Si1 105.01(5)
C58 P2 C70 109.70(8)
C58 P2 C64 103.12(7)
C70 P2 C64 102.50(7)
C58 P2 Pd 101.21(5)
C70 P2 Pd 113.66(5)
C64 P2 Pd 125.63(5)
C2 C1 C6 117.48(12)
C2 C1 Si1 123.72(11)
C6 C1 Si1 118.79(10)
C3 C2 C1 120.12(13)
C3 C2 C7 116.35(13)
C1 C2 C7 123.53(13)
C4 C3 C2 122.44(14)
C5 C4 C3 117.22(14)
C5 C4 C10 120.45(14)
C3 C4 C10 122.30(14)
C4 C5 C6 122.82(14)
C5 C6 C1 119.88(13)
C5 C6 C13 115.39(12)
C1 C6 C13 124.66(12)
C2 C7 C9 111.69(16)
C2 C7 C8 110.26(15)
C9 C7 C8 111.04(17)
C11 C10 C4 112.29(17)
C11 C10 C12 110.79(16)
C4 C10 C12 111.39(16)
C15 C13 C6 109.66(13)
C15 C13 C14 110.10(13)
C6 C13 C14 112.77(13)
C17 C16 C21 118.10(13)
C17 C16 Si2 124.09(11)
C21 C16 Si2 117.81(10)
C18 C17 C16 119.75(13)
C18 C17 C22 116.97(13)
C16 C17 C22 123.24(13)
C19 C18 C17 122.28(14)
C20 C19 C18 117.65(14)
C20 C19 C25 121.50(15)
C18 C19 C25 120.84(14)
C19 C20 C21 122.35(14)
C20 C21 C16 119.84(13)
C20 C21 C28 116.98(13)
C16 C21 C28 123.17(13)
C17 C22 C23 110.52(14)
C17 C22 C24 112.76(14)
C23 C22 C24 110.28(13)
C19 C25 C26 110.95(15)
C19 C25 C27 111.89(17)
C26 C25 C27 110.89(17)
C21 C28 C30 111.24(13)
C21 C28 C29 113.06(13)
C30 C28 C29 109.96(13)
C36 C31 C32 117.81(12)
C36 C31 Si2 124.09(10)
C32 C31 Si2 117.91(10)
C33 C32 C31 119.68(13)
C33 C32 C37 116.60(13)
C31 C32 C37 123.71(12)
C34 C33 C32 122.45(14)
C33 C34 C35 117.55(13)
C33 C34 C40 121.11(14)
C35 C34 C40 121.34(14)
C34 C35 C36 122.21(14)
C35 C36 C31 120.17(13)
C35 C36 C43 117.12(12)
C31 C36 C43 122.64(12)
C32 C37 C38 112.63(13)
C32 C37 C39 110.49(13)
C38 C37 C39 110.47(14)
C42 C40 C41 111.50(18)
C42 C40 C34 112.15(16)
C41 C40 C34 110.69(14)
C36 C43 C44 113.47(12)
C36 C43 C45 109.65(13)
C44 C43 C45 110.91(13)
C47 C46 C51 117.36(15)
C47 C46 P1 123.20(12)
C51 C46 P1 118.93(13)
C46 C47 C48 121.44(16)
C49 C48 C47 120.38(18)
C50 C49 C48 119.03(17)
C49 C50 C51 120.94(18)
C50 C51 C46 120.84(18)
C57 C52 C53 118.33(15)
C57 C52 P1 117.02(12)
C53 C52 P1 124.46(12)
C54 C53 C52 120.33(17)
C55 C54 C53 120.61(17)
C56 C55 C54 119.59(16)
C55 C56 C57 120.15(18)
C52 C57 C56 120.97(17)
C63 C58 C59 110.46(14)
C63 C58 P2 119.29(12)
C59 C58 P2 111.67(11)
C60 C59 C58 111.34(15)
C59 C60 C61 112.15(16)
C62 C61 C60 112.27(16)
C61 C62 C63 111.21(17)
C58 C63 C62 110.22(15)
C65 C64 C69 108.96(14)
C65 C64 P2 110.98(10)
C69 C64 P2 112.96(11)
C64 C65 C66 111.53(13)
C67 C66 C65 111.23(15)
C66 C67 C68 110.80(16)
C67 C68 C69 111.56(16)
C68 C69 C64 111.55(15)
C75 C70 C71 111.32(15)
C75 C70 P2 112.24(11)
C71 C70 P2 117.37(12)
C72 C71 C70 111.30(17)
C73 C72 C71 112.25(17)
C72 C73 C74 112.60(19)
C73 C74 C75 111.73(18)
C74 C75 C70 112.07(15)
C83 C82 C81 116.4(11)
C82 C83 C84 117.1(10)
C85 C84 C83 114.3(9)
C84 C85 C86 116.9(10)
C81' C82' C83' 115.5(18)
C82' C83' C84' 114.5(18)
C83' C84' C85' 114.5(17)
C86' C85' C84' 112.8(17)

loop_
_geom_bond_atom_site_label_1
_geom_bond_atom_site_label_2
_geom_bond_distance
Pd Si2 2.3424(4)
Pd Si1 2.3764(4)
Pd P2 2.4604(4)
Si1 C1 1.9145(14)
Si1 Si2 2.2569(5)
Si1 P1 2.2696(5)
Si2 C16 1.9027(14)
Si2 C31 1.9194(14)
P1 C52 1.8404(15)
P1 C46 1.8528(16)
P2 C58 1.8561(17)
P2 C70 1.8577(16)
P2 C64 1.8665(15)
C1 C2 1.417(2)
C1 C6 1.4186(19)
C2 C3 1.393(2)
C2 C7 1.522(2)
C3 C4 1.389(2)
C4 C5 1.379(2)
C4 C10 1.516(2)
C5 C6 1.395(2)
C6 C13 1.5257(19)
C7 C9 1.528(3)
C7 C8 1.533(3)
C10 C11 1.515(3)
C10 C12 1.517(3)
C13 C15 1.525(2)
C13 C14 1.533(2)
C16 C17 1.415(2)
C16 C21 1.420(2)
C17 C18 1.395(2)
C17 C22 1.523(2)
C18 C19 1.392(2)
C19 C20 1.385(2)
C19 C25 1.517(2)
C20 C21 1.393(2)
C21 C28 1.528(2)
C22 C23 1.529(2)
C22 C24 1.530(3)
C25 C26 1.520(3)
C25 C27 1.520(3)
C28 C30 1.533(2)
C28 C29 1.534(2)
C31 C36 1.4135(19)
C31 C32 1.4152(19)
C32 C33 1.400(2)
C32 C37 1.525(2)
C33 C34 1.382(2)
C34 C35 1.387(2)
C34 C40 1.521(2)
C35 C36 1.393(2)
C36 C43 1.5137(19)
C37 C38 1.532(2)
C37 C39 1.532(2)
C40 C42 1.517(3)
C40 C41 1.520(3)
C43 C44 1.529(2)
C43 C45 1.529(2)
C46 C47 1.386(2)
C46 C51 1.398(2)
C47 C48 1.392(2)
C48 C49 1.376(3)
C49 C50 1.374(3)
C50 C51 1.387(3)
C52 C57 1.392(2)
C52 C53 1.399(2)
C53 C54 1.389(2)
C54 C55 1.386(3)
C55 C56 1.377(3)
C56 C57 1.394(2)
C58 C63 1.526(2)
C58 C59 1.540(2)
C59 C60 1.515(3)
C60 C61 1.517(3)
C61 C62 1.510(3)
C62 C63 1.538(3)
C64 C65 1.531(2)
C64 C69 1.533(2)
C65 C66 1.531(2)
C66 C67 1.515(3)
C67 C68 1.516(3)
C68 C69 1.532(3)
C70 C75 1.523(2)
C70 C71 1.526(2)
C71 C72 1.525(3)
C72 C73 1.506(3)
C73 C74 1.520(3)
C74 C75 1.520(2)
C81 C82 1.496(11)
C82 C83 1.460(12)
C83 C84 1.486(8)
C84 C85 1.472(11)
C85 C86 1.485(10)
C81' C82' 1.450(16)
C82' C83' 1.465(16)
C83' C84' 1.474(16)
C84' C85' 1.484(15)
C85' C86' 1.478(15)
